data_9017894
loop_
_publ_author_name
'Coing-Boyat J'

_publ_section_title
;
 Remarques sur la structure commune de MgSO4*H2O et de CoSO4*H2O
;
_journal_name_full 'Bulletin de la Societe Chimique de France'
_journal_page_first 3863
_journal_page_last 3865
_journal_volume 1971
_journal_year 1971
_chemical_compound_source Synthetic
_chemical_formula_sum 'H2 Mg O5 S'
_chemical_name_mineral Kieserite
_space_group_IT_number 15
_space_group_name_Hall '-C 2yc'
_space_group_name_H-M_alt 'C 1 2/c 1'
_symmetry_space_group_name_H-M 'C 1 2/c 1'
_cell_angle_alpha 90
_cell_angle_beta 116.25
_cell_angle_gamma 90
_cell_formula_units_Z 4
_cell_length_a 6.891
_cell_length_b 7.624
_cell_length_c 7.549
_cell_volume 355.701
_database_code_amcsd 0021023
_exptl_crystal_density_diffrn 2.584
_cod_data_source_file inputs/fixed/split/14435.cif
_cod_data_source_block 14435
_cod_original_formula_sum 'Mg S O5 H2'
_cod_database_code 9017894

loop_
_space_group_symop_operation_xyz
x,y,z
1/2+x,1/2+y,z
x,-y,1/2+z
1/2+x,1/2-y,1/2+z
-x,y,1/2-z
1/2-x,1/2+y,1/2-z
-x,-y,-z
1/2-x,1/2-y,-z

loop_
_atom_site_label
_atom_site_fract_x
_atom_site_fract_y
_atom_site_fract_z
_atom_site_type_symbol
_atom_site_attached_hydrogens
Mg 0.25000 0.25000 0.00000 Mg 0
S 0.50000 0.59520 0.25000 S 0
O1 0.03130 0.20550 0.10580 O 0
O2 0.19100 -0.01670 0.35150 O 0
OW 0.50000 0.11340 0.25000 O 0
H 0.07700 0.54200 0.20200 H 0

loop_
_cod_changelog_entry_id
_cod_changelog_entry_author
_cod_changelog_entry_date
_cod_changelog_entry_text
1
;cod-tools version 3.8.0
Id: cif_guess_AMCSD_atom_types 9574 2023-05-10 09:00:05Z saulius
;
2023-05-10T18:58:51+03:00
;Derived atom types and hydrogen counts
from atom names that follow the AMCSD naming convention
(Wat == water, O-H == hydroxyl).
;

loop_
_cod_related_entry_id
_cod_related_entry_database
_cod_related_entry_code
1 AMCSD 0021023
